data_7127917
loop_
_publ_author_name
'Cabelof, Alyssa C.'
'Carta, Veronica'
'Caulton, Kenneth G.'

_publ_section_title
;
 A proton-responsive ligand becomes a dimetal linker for multisubstrate
 assembly <i>via</i> nitrate deoxygenation.
;
_journal_issue 22
_journal_name_full 'Chemical communications (Cambridge, England)'
_journal_page_first 2780
_journal_page_last 2783
_journal_paper_doi 10.1039/d0cc07886g
_journal_volume 57
_journal_year 2021
_chemical_formula_moiety 'C15 H13 Br2 N3 Ni, C4 H8 O'
_chemical_formula_sum 'C19 H21 Br2 N3 Ni O'
_chemical_formula_weight 525.92
_space_group_crystal_system triclinic
_space_group_IT_number 2
_space_group_name_Hall '-P 1'
_space_group_name_H-M_alt 'P -1'
_atom_sites_solution_hydrogens geom
_audit_creation_date 2020-11-12
_audit_creation_method
;
Olex2 1.3
(compiled 2020.07.31 svn.rc2a77460 for OlexSys, GUI svn.r6145)
;
_audit_update_record
;
2020-11-16 deposited with the CCDC.	2021-02-08 downloaded from the CCDC.
;
_cell_angle_alpha 95.137(2)
_cell_angle_beta 95.800(2)
_cell_angle_gamma 107.670(2)
_cell_formula_units_Z 2
_cell_length_a 9.3273(4)
_cell_length_b 10.2918(5)
_cell_length_c 10.8763(5)
_cell_measurement_reflns_used 9581
_cell_measurement_temperature 123.0
_cell_measurement_theta_max 27.45
_cell_measurement_theta_min 2.58
_cell_volume 981.73(8)
_computing_cell_refinement 'SAINT V8.40A (?, 2016)'
_computing_data_reduction 'SAINT V8.40A (?, 2016)'
_computing_molecular_graphics 'Olex2 1.3 (Dolomanov et al., 2009)'
_computing_publication_material 'Olex2 1.3 (Dolomanov et al., 2009)'
_computing_structure_refinement 'XL  (Sheldrick, 2008)'
_computing_structure_solution 'SHELXT 2014/5 (Sheldrick, 2014)'
_diffrn_ambient_temperature 123.0
_diffrn_measured_fraction_theta_full 1.000
_diffrn_measured_fraction_theta_max 1.000
_diffrn_measurement_device_type 'Bruker VENTURE D8'
_diffrn_measurement_method '\f and \w scans'
_diffrn_radiation_type MoK\a
_diffrn_radiation_wavelength 0.71073
_diffrn_reflns_av_R_equivalents 0.0510
_diffrn_reflns_av_unetI/netI 0.0324
_diffrn_reflns_Laue_measured_fraction_full 1.000
_diffrn_reflns_Laue_measured_fraction_max 1.000
_diffrn_reflns_limit_h_max 12
_diffrn_reflns_limit_h_min -12
_diffrn_reflns_limit_k_max 13
_diffrn_reflns_limit_k_min -13
_diffrn_reflns_limit_l_max 14
_diffrn_reflns_limit_l_min -14
_diffrn_reflns_number 28003
_diffrn_reflns_point_group_measured_fraction_full 1.000
_diffrn_reflns_point_group_measured_fraction_max 1.000
_diffrn_reflns_theta_full 25.242
_diffrn_reflns_theta_max 27.484
_diffrn_reflns_theta_min 1.897
_diffrn_source_current 1.4
_diffrn_source_power 0.07
_diffrn_source_voltage 50.0
_diffrn_standards_number 0
_exptl_absorpt_coefficient_mu 5.071
_exptl_absorpt_correction_T_max 0.7456
_exptl_absorpt_correction_T_min 0.6500
_exptl_absorpt_correction_type multi-scan
_exptl_absorpt_process_details 'SADABS-2016/2 (Bruker,2016/2) .'
_exptl_crystal_colour pink
_exptl_crystal_colour_primary pink
_exptl_crystal_density_diffrn 1.779
_exptl_crystal_description block
_exptl_crystal_F_000 524
_exptl_crystal_preparation synthetized
_exptl_crystal_recrystallization_method 'vapor diffusion of pentane into a THF solution'
_exptl_crystal_size_max 0.14
_exptl_crystal_size_mid 0.09
_exptl_crystal_size_min 0.04
_refine_diff_density_max 1.165
_refine_diff_density_min -0.800
_refine_diff_density_rms 0.123
_refine_ls_extinction_method none
_refine_ls_goodness_of_fit_ref 1.052
_refine_ls_hydrogen_treatment mixed
_refine_ls_matrix_type full
_refine_ls_number_parameters 237
_refine_ls_number_reflns 4498
_refine_ls_number_restraints 0
_refine_ls_restrained_S_all 1.052
_refine_ls_R_factor_all 0.0388
_refine_ls_R_factor_gt 0.0327
_refine_ls_shift/su_max 0.001
_refine_ls_shift/su_mean 0.000
_refine_ls_structure_factor_coef Fsqd
_refine_ls_weighting_details 'w=1/[\s^2^(Fo^2^)+(0.0578P)^2^] where P=(Fo^2^+2Fc^2^)/3'
_refine_ls_weighting_scheme calc
_refine_ls_wR_factor_gt 0.0855
_refine_ls_wR_factor_ref 0.0890
_reflns_Friedel_coverage 0.000
_reflns_number_gt 3957
_reflns_number_total 4498
_reflns_threshold_expression 'I > 2\s(I)'
_cod_data_source_file d0cc07886g2.cif
_cod_data_source_block mo_20123_0m_a
_cod_depositor_comments 'Adding full bibliography for 7127916--7127921.cif.'
_cod_database_code 7127917
_shelx_shelxl_version_number 2017/1
_shelx_space_group_comment
;
The symmetry employed for this shelxl refinement is uniquely defined
by the following loop, which should always be used as a source of
symmetry information in preference to the above space-group names.
They are only intended as comments.
;
_shelx_estimated_absorpt_t_max 0.823
_shelx_estimated_absorpt_t_min 0.537
_olex2_refinement_description
;
1. Fixed Uiso
 At 1.2 times of:
  All C(H) groups, All C(H,H) groups
 At 1.5 times of:
  All C(H,H,H) groups
2.a Secondary CH2 refined with riding coordinates:
 C19(H19A,H19B), C16(H16A,H16B), C18(H18A,H18B), C17(H17A,H17B)
2.b Aromatic/amide H refined with riding coordinates:
 N3(H3), C8(H8), C11(H11), C3(H3A), C5(H5), C15(H15), C4(H4), C14(H14),
 C13(H13), C12(H12)
2.c Idealised Me refined as rotating group:
 C1(H1A,H1B,H1C)
;
_olex2_submission_special_instructions 'No special instructions were received'

loop_
_space_group_symop_operation_xyz
'x, y, z'
'-x, -y, -z'

loop_
_atom_site_label
_atom_site_type_symbol
_atom_site_fract_x
_atom_site_fract_y
_atom_site_fract_z
_atom_site_U_iso_or_equiv
_atom_site_adp_type
_atom_site_occupancy
_atom_site_site_symmetry_order
_atom_site_calc_flag
_atom_site_refinement_flags_posn
_atom_site_refinement_flags_adp
_atom_site_refinement_flags_occupancy
_atom_site_disorder_assembly
_atom_site_disorder_group
Br1 Br -0.02637(3) 0.11583(3) 0.22857(3) 0.02379(9) Uani 1 1 d . . . . .
Br2 Br 0.31418(3) 0.09025(3) 0.50966(3) 0.02388(9) Uani 1 1 d . . . . .
Ni1 Ni 0.18900(4) 0.20503(3) 0.38011(3) 0.01834(10) Uani 1 1 d . . . . .
O1 O 0.4561(2) 0.1099(2) 0.13035(19) 0.0261(4) Uani 1 1 d . . . . .
N3 N 0.4396(2) 0.3574(2) 0.2260(2) 0.0184(4) Uani 1 1 d . . . . .
H3 H 0.447292 0.286569 0.178510 0.041(10) Uiso 1 1 calc R . . . .
N1 N 0.1802(2) 0.3722(2) 0.4876(2) 0.0180(4) Uani 1 1 d . . . . .
N2 N 0.3449(2) 0.3478(2) 0.3122(2) 0.0191(4) Uani 1 1 d . . . . .
C7 C 0.3665(3) 0.4767(3) 0.3636(2) 0.0177(5) Uani 1 1 d . . . . .
C6 C 0.2762(3) 0.4923(3) 0.4627(2) 0.0181(5) Uani 1 1 d . . . . .
C8 C 0.4766(3) 0.5700(3) 0.3099(2) 0.0190(5) Uani 1 1 d . . . . .
H8 H 0.512884 0.667165 0.329584 0.023 Uiso 1 1 calc R U . . .
C9 C 0.5220(3) 0.4899(3) 0.2213(2) 0.0184(5) Uani 1 1 d . . . . .
C10 C 0.6374(3) 0.5314(3) 0.1377(2) 0.0183(5) Uani 1 1 d . . . . .
C11 C 0.7198(3) 0.6704(3) 0.1422(3) 0.0219(5) Uani 1 1 d . . . . .
H11 H 0.699221 0.737173 0.197629 0.026 Uiso 1 1 calc R U . . .
C2 C 0.0925(3) 0.3722(3) 0.5784(2) 0.0199(5) Uani 1 1 d . . . . .
C3 C 0.0997(3) 0.4955(3) 0.6476(3) 0.0228(6) Uani 1 1 d . . . . .
H3A H 0.038260 0.495133 0.712119 0.027 Uiso 1 1 calc R U . . .
C5 C 0.2868(3) 0.6176(3) 0.5284(3) 0.0212(5) Uani 1 1 d . . . . .
H5 H 0.354230 0.701005 0.509708 0.025 Uiso 1 1 calc R U . . .
C15 C 0.6685(3) 0.4351(3) 0.0543(3) 0.0219(5) Uani 1 1 d . . . . .
H15 H 0.613414 0.340201 0.050280 0.026 Uiso 1 1 calc R U . . .
C4 C 0.1964(3) 0.6180(3) 0.6219(3) 0.0232(6) Uani 1 1 d . . . . .
H4 H 0.201020 0.702253 0.668185 0.028 Uiso 1 1 calc R U . . .
C14 C 0.7786(3) 0.4769(3) -0.0221(3) 0.0263(6) Uani 1 1 d . . . . .
H14 H 0.797952 0.410613 -0.078920 0.032 Uiso 1 1 calc R U . . .
C19 C 0.5099(3) 0.0397(3) 0.2256(3) 0.0255(6) Uani 1 1 d . . . . .
H19A H 0.506566 0.083714 0.309566 0.031 Uiso 1 1 calc R U . . .
H19B H 0.615788 0.042491 0.218626 0.031 Uiso 1 1 calc R U . . .
C13 C 0.8612(3) 0.6143(3) -0.0171(3) 0.0255(6) Uani 1 1 d . . . . .
H13 H 0.937190 0.642269 -0.069888 0.031 Uiso 1 1 calc R U . . .
C1 C -0.0099(3) 0.2357(3) 0.6007(3) 0.0250(6) Uani 1 1 d . . . . .
H1A H -0.069685 0.186221 0.521795 0.038 Uiso 1 1 calc R U . . .
H1B H -0.078395 0.249652 0.659609 0.038 Uiso 1 1 calc R U . . .
H1C H 0.051295 0.181946 0.635442 0.038 Uiso 1 1 calc R U . . .
C12 C 0.8320(3) 0.7112(3) 0.0657(3) 0.0246(6) Uani 1 1 d . . . . .
H12 H 0.888956 0.805620 0.070052 0.030 Uiso 1 1 calc R U . . .
C16 C 0.3128(3) 0.0200(3) 0.0637(3) 0.0306(7) Uani 1 1 d . . . . .
H16A H 0.327255 -0.018376 -0.019223 0.037 Uiso 1 1 calc R U . . .
H16B H 0.238724 0.070799 0.052152 0.037 Uiso 1 1 calc R U . . .
C18 C 0.4053(4) -0.1069(3) 0.2043(3) 0.0343(7) Uani 1 1 d . . . . .
H18A H 0.391418 -0.145608 0.284009 0.041 Uiso 1 1 calc R U . . .
H18B H 0.444636 -0.165861 0.148950 0.041 Uiso 1 1 calc R U . . .
C17 C 0.2577(3) -0.0927(3) 0.1426(3) 0.0324(7) Uani 1 1 d . . . . .
H17A H 0.194708 -0.179243 0.090889 0.039 Uiso 1 1 calc R U . . .
H17B H 0.198208 -0.066581 0.205270 0.039 Uiso 1 1 calc R U . . .

loop_
_atom_site_aniso_label
_atom_site_aniso_U_11
_atom_site_aniso_U_22
_atom_site_aniso_U_33
_atom_site_aniso_U_23
_atom_site_aniso_U_13
_atom_site_aniso_U_12
Br1 0.01818(14) 0.02651(16) 0.02474(16) -0.00145(11) 0.00065(11) 0.00623(11)
Br2 0.02411(15) 0.02005(15) 0.02627(16) 0.00188(11) -0.00078(11) 0.00682(11)
Ni1 0.01706(17) 0.01552(17) 0.02138(18) -0.00010(13) 0.00310(13) 0.00409(13)
O1 0.0255(10) 0.0206(10) 0.0311(11) 0.0002(8) 0.0049(8) 0.0061(8)
N3 0.0169(10) 0.0173(11) 0.0211(11) 0.0004(9) 0.0057(9) 0.0054(8)
N1 0.0149(10) 0.0203(11) 0.0190(11) 0.0012(9) -0.0005(8) 0.0071(8)
N2 0.0163(10) 0.0182(11) 0.0229(11) 0.0010(9) 0.0037(9) 0.0059(9)
C7 0.0148(11) 0.0176(12) 0.0201(13) 0.0006(10) -0.0005(10) 0.0057(10)
C6 0.0154(12) 0.0184(12) 0.0206(13) 0.0011(10) -0.0010(10) 0.0070(10)
C8 0.0194(12) 0.0173(12) 0.0200(13) 0.0015(10) 0.0000(10) 0.0064(10)
C9 0.0153(12) 0.0185(12) 0.0213(13) 0.0025(10) 0.0000(10) 0.0059(10)
C10 0.0144(11) 0.0219(13) 0.0193(13) 0.0042(10) 0.0001(10) 0.0072(10)
C11 0.0179(12) 0.0227(14) 0.0271(14) 0.0043(11) 0.0013(11) 0.0095(11)
C2 0.0157(12) 0.0238(13) 0.0200(13) 0.0010(10) -0.0004(10) 0.0074(10)
C3 0.0194(13) 0.0304(15) 0.0201(13) -0.0016(11) 0.0020(10) 0.0115(11)
C5 0.0198(13) 0.0187(13) 0.0241(13) 0.0000(10) -0.0011(11) 0.0066(10)
C15 0.0209(13) 0.0206(13) 0.0222(13) 0.0022(10) 0.0033(11) 0.0039(11)
C4 0.0226(13) 0.0243(14) 0.0231(14) -0.0062(11) -0.0018(11) 0.0121(11)
C14 0.0268(14) 0.0321(16) 0.0226(14) 0.0027(12) 0.0069(11) 0.0122(12)
C19 0.0212(13) 0.0280(15) 0.0273(15) -0.0017(12) 0.0039(11) 0.0093(11)
C13 0.0182(13) 0.0315(15) 0.0296(15) 0.0100(12) 0.0076(11) 0.0089(11)
C1 0.0222(13) 0.0256(14) 0.0266(14) 0.0026(11) 0.0053(11) 0.0062(11)
C12 0.0193(13) 0.0232(14) 0.0333(16) 0.0108(12) 0.0045(11) 0.0072(11)
C16 0.0284(15) 0.0356(17) 0.0256(15) 0.0009(13) -0.0008(12) 0.0090(13)
C18 0.0308(16) 0.0263(16) 0.047(2) 0.0050(14) -0.0026(14) 0.0137(13)
C17 0.0234(15) 0.0255(15) 0.0456(19) 0.0027(13) 0.0004(13) 0.0058(12)

loop_
_atom_type_symbol
_atom_type_description
_atom_type_scat_dispersion_real
_atom_type_scat_dispersion_imag
_atom_type_scat_source
C C 0.0033 0.0016 'International Tables Vol C Tables 4.2.6.8 and 6.1.1.4'
H H 0.0000 0.0000 'International Tables Vol C Tables 4.2.6.8 and 6.1.1.4'
Br Br -0.2901 2.4595 'International Tables Vol C Tables 4.2.6.8 and 6.1.1.4'
N N 0.0061 0.0033 'International Tables Vol C Tables 4.2.6.8 and 6.1.1.4'
Ni Ni 0.3393 1.1124 'International Tables Vol C Tables 4.2.6.8 and 6.1.1.4'
O O 0.0106 0.0060 'International Tables Vol C Tables 4.2.6.8 and 6.1.1.4'

loop_
_geom_angle_atom_site_label_1
_geom_angle_atom_site_label_2
_geom_angle_atom_site_label_3
_geom_angle
_geom_angle_site_symmetry_1
_geom_angle_site_symmetry_3
_geom_angle_publ_flag
Br1 Ni1 Br2 129.928(17) . . ?
N1 Ni1 Br1 111.51(6) . . ?
N1 Ni1 Br2 106.35(6) . . ?
N2 Ni1 Br1 108.79(7) . . ?
N2 Ni1 Br2 108.24(6) . . ?
N2 Ni1 N1 81.32(9) . . ?
C19 O1 C16 109.2(2) . . ?
N2 N3 H3 124.3 . . ?
N2 N3 C9 111.4(2) . . ?
C9 N3 H3 124.3 . . ?
C6 N1 Ni1 113.77(17) . . ?
C2 N1 Ni1 126.15(19) . . ?
C2 N1 C6 120.1(2) . . ?
N3 N2 Ni1 139.31(17) . . ?
C7 N2 Ni1 114.48(18) . . ?
C7 N2 N3 106.2(2) . . ?
N2 C7 C6 116.3(2) . . ?
N2 C7 C8 110.6(2) . . ?
C8 C7 C6 133.1(2) . . ?
N1 C6 C7 114.1(2) . . ?
N1 C6 C5 121.8(2) . . ?
C5 C6 C7 124.1(2) . . ?
C7 C8 H8 127.5 . . ?
C9 C8 C7 105.1(2) . . ?
C9 C8 H8 127.5 . . ?
N3 C9 C8 106.7(2) . . ?
N3 C9 C10 123.5(2) . . ?
C8 C9 C10 129.8(2) . . ?
C11 C10 C9 119.4(2) . . ?
C11 C10 C15 118.9(3) . . ?
C15 C10 C9 121.7(2) . . ?
C10 C11 H11 119.9 . . ?
C12 C11 C10 120.1(3) . . ?
C12 C11 H11 119.9 . . ?
N1 C2 C3 120.3(3) . . ?
N1 C2 C1 117.0(2) . . ?
C3 C2 C1 122.8(3) . . ?
C2 C3 H3A 120.1 . . ?
C4 C3 C2 119.8(3) . . ?
C4 C3 H3A 120.1 . . ?
C6 C5 H5 120.9 . . ?
C4 C5 C6 118.3(3) . . ?
C4 C5 H5 120.9 . . ?
C10 C15 H15 119.8 . . ?
C14 C15 C10 120.4(3) . . ?
C14 C15 H15 119.8 . . ?
C3 C4 C5 119.8(2) . . ?
C3 C4 H4 120.1 . . ?
C5 C4 H4 120.1 . . ?
C15 C14 H14 119.6 . . ?
C15 C14 C13 120.8(3) . . ?
C13 C14 H14 119.6 . . ?
O1 C19 H19A 110.5 . . ?
O1 C19 H19B 110.5 . . ?
O1 C19 C18 106.3(2) . . ?
H19A C19 H19B 108.7 . . ?
C18 C19 H19A 110.5 . . ?
C18 C19 H19B 110.5 . . ?
C14 C13 H13 120.3 . . ?
C14 C13 C12 119.4(3) . . ?
C12 C13 H13 120.3 . . ?
C2 C1 H1A 109.5 . . ?
C2 C1 H1B 109.5 . . ?
C2 C1 H1C 109.5 . . ?
H1A C1 H1B 109.5 . . ?
H1A C1 H1C 109.5 . . ?
H1B C1 H1C 109.5 . . ?
C11 C12 H12 119.9 . . ?
C13 C12 C11 120.3(3) . . ?
C13 C12 H12 119.9 . . ?
O1 C16 H16A 110.5 . . ?
O1 C16 H16B 110.5 . . ?
O1 C16 C17 105.9(2) . . ?
H16A C16 H16B 108.7 . . ?
C17 C16 H16A 110.5 . . ?
C17 C16 H16B 110.5 . . ?
C19 C18 H18A 111.2 . . ?
C19 C18 H18B 111.2 . . ?
C19 C18 C17 102.7(2) . . ?
H18A C18 H18B 109.1 . . ?
C17 C18 H18A 111.2 . . ?
C17 C18 H18B 111.2 . . ?
C16 C17 C18 102.6(3) . . ?
C16 C17 H17A 111.3 . . ?
C16 C17 H17B 111.3 . . ?
C18 C17 H17A 111.3 . . ?
C18 C17 H17B 111.3 . . ?
H17A C17 H17B 109.2 . . ?

loop_
_geom_bond_atom_site_label_1
_geom_bond_atom_site_label_2
_geom_bond_distance
_geom_bond_site_symmetry_2
_geom_bond_publ_flag
Br1 Ni1 2.3527(4) . ?
Br2 Ni1 2.3552(4) . ?
Ni1 N1 2.019(2) . ?
Ni1 N2 1.983(2) . ?
O1 C19 1.448(4) . ?
O1 C16 1.450(4) . ?
N3 H3 0.8800 . ?
N3 N2 1.342(3) . ?
N3 C9 1.356(3) . ?
N1 C6 1.357(3) . ?
N1 C2 1.345(3) . ?
N2 C7 1.339(3) . ?
C7 C6 1.460(4) . ?
C7 C8 1.393(4) . ?
C6 C5 1.388(4) . ?
C8 H8 0.9500 . ?
C8 C9 1.392(4) . ?
C9 C10 1.469(4) . ?
C10 C11 1.397(4) . ?
C10 C15 1.399(4) . ?
C11 H11 0.9500 . ?
C11 C12 1.391(4) . ?
C2 C3 1.395(4) . ?
C2 C1 1.495(4) . ?
C3 H3A 0.9500 . ?
C3 C4 1.380(4) . ?
C5 H5 0.9500 . ?
C5 C4 1.385(4) . ?
C15 H15 0.9500 . ?
C15 C14 1.377(4) . ?
C4 H4 0.9500 . ?
C14 H14 0.9500 . ?
C14 C13 1.383(4) . ?
C19 H19A 0.9900 . ?
C19 H19B 0.9900 . ?
C19 C18 1.510(4) . ?
C13 H13 0.9500 . ?
C13 C12 1.390(4) . ?
C1 H1A 0.9800 . ?
C1 H1B 0.9800 . ?
C1 H1C 0.9800 . ?
C12 H12 0.9500 . ?
C16 H16A 0.9900 . ?
C16 H16B 0.9900 . ?
C16 C17 1.500(4) . ?
C18 H18A 0.9900 . ?
C18 H18B 0.9900 . ?
C18 C17 1.523(4) . ?
C17 H17A 0.9900 . ?
C17 H17B 0.9900 . ?

loop_
_geom_hbond_atom_site_label_D
_geom_hbond_atom_site_label_H
_geom_hbond_atom_site_label_A
_geom_hbond_distance_DH
_geom_hbond_distance_HA
_geom_hbond_distance_DA
_geom_hbond_angle_DHA
_geom_hbond_site_symmetry_A
_geom_hbond_publ_flag
N3 H3 O1 0.88 1.87 2.718(3) 159.8 . yes
C8 H8 Br2 0.95 2.85 3.707(3) 151.3 2_666 yes
C19 H19A Br2 0.99 2.97 3.818(3) 144.8 . yes
C1 H1A Br2 0.98 3.02 3.683(3) 125.7 2_556 yes

loop_
_geom_torsion_atom_site_label_1
_geom_torsion_atom_site_label_2
_geom_torsion_atom_site_label_3
_geom_torsion_atom_site_label_4
_geom_torsion
_geom_torsion_site_symmetry_1
_geom_torsion_site_symmetry_2
_geom_torsion_site_symmetry_3
_geom_torsion_site_symmetry_4
_geom_torsion_publ_flag
Ni1 N1 C6 C7 -0.1(3) . . . . ?
Ni1 N1 C6 C5 -179.28(19) . . . . ?
Ni1 N1 C2 C3 178.75(18) . . . . ?
Ni1 N1 C2 C1 -1.0(3) . . . . ?
Ni1 N2 C7 C6 1.5(3) . . . . ?
Ni1 N2 C7 C8 -179.57(17) . . . . ?
O1 C19 C18 C17 -27.5(3) . . . . ?
O1 C16 C17 C18 -32.0(3) . . . . ?
N3 N2 C7 C6 -179.1(2) . . . . ?
N3 N2 C7 C8 -0.2(3) . . . . ?
N3 C9 C10 C11 -178.1(2) . . . . ?
N3 C9 C10 C15 1.1(4) . . . . ?
N1 C6 C5 C4 0.3(4) . . . . ?
N1 C2 C3 C4 0.5(4) . . . . ?
N2 N3 C9 C8 -0.2(3) . . . . ?
N2 N3 C9 C10 178.6(2) . . . . ?
N2 C7 C6 N1 -1.0(3) . . . . ?
N2 C7 C6 C5 178.2(2) . . . . ?
N2 C7 C8 C9 0.1(3) . . . . ?
C7 C6 C5 C4 -178.9(2) . . . . ?
C7 C8 C9 N3 0.1(3) . . . . ?
C7 C8 C9 C10 -178.6(2) . . . . ?
C6 N1 C2 C3 0.0(4) . . . . ?
C6 N1 C2 C1 -179.8(2) . . . . ?
C6 C7 C8 C9 178.7(3) . . . . ?
C6 C5 C4 C3 0.2(4) . . . . ?
C8 C7 C6 N1 -179.6(3) . . . . ?
C8 C7 C6 C5 -0.4(5) . . . . ?
C8 C9 C10 C11 0.3(4) . . . . ?
C8 C9 C10 C15 179.6(3) . . . . ?
C9 N3 N2 Ni1 179.4(2) . . . . ?
C9 N3 N2 C7 0.2(3) . . . . ?
C9 C10 C11 C12 178.5(2) . . . . ?
C9 C10 C15 C14 -179.3(2) . . . . ?
C10 C11 C12 C13 1.1(4) . . . . ?
C10 C15 C14 C13 0.6(4) . . . . ?
C11 C10 C15 C14 -0.1(4) . . . . ?
C2 N1 C6 C7 178.9(2) . . . . ?
C2 N1 C6 C5 -0.3(4) . . . . ?
C2 C3 C4 C5 -0.6(4) . . . . ?
C15 C10 C11 C12 -0.7(4) . . . . ?
C15 C14 C13 C12 -0.3(4) . . . . ?
C14 C13 C12 C11 -0.5(4) . . . . ?
C19 O1 C16 C17 15.3(3) . . . . ?
C19 C18 C17 C16 36.0(3) . . . . ?
C1 C2 C3 C4 -179.8(2) . . . . ?
C16 O1 C19 C18 8.0(3) . . . . ?
